data_7248514
loop_
_publ_author_name
'Thakur, Vasudha'
'Thomas, Jisha Mary'
'Adnan, Mohammad'
'Sivasankar, Chinnappan'
'Vijaya Prakash, G.'
'Thirupathi, Natesan'

_publ_section_title
;
 Syntheses, structural, photophysical and theoretical studies of
 heteroleptic cycloplatinated guanidinate(1&#x2212;) complexes bearing
 acetylacetonate and picolinate ancillary ligands
;
_journal_issue 19
_journal_name_full 'RSC Advances'
_journal_page_first 13291
_journal_page_last 13305
_journal_paper_doi 10.1039/D4RA00828F
_journal_volume 14
_journal_year 2024
_chemical_formula_moiety 'C27 H29 N3 O2 Pt'
_chemical_formula_sum 'C27 H29 N3 O2 Pt'
_chemical_formula_weight 622.62
_space_group_crystal_system triclinic
_space_group_IT_number 2
_space_group_name_Hall '-P 1'
_space_group_name_H-M_alt 'P -1'
_atom_sites_solution_hydrogens difmap
_audit_creation_method SHELXL-2017/1
_audit_update_record
;
2018-12-28 deposited with the CCDC.	2024-04-15 downloaded from the CCDC.
;
_cell_angle_alpha 70.094(2)
_cell_angle_beta 79.697(2)
_cell_angle_gamma 80.099(2)
_cell_formula_units_Z 2
_cell_length_a 10.5977(5)
_cell_length_b 10.9118(5)
_cell_length_c 11.3038(5)
_cell_measurement_reflns_used 4900
_cell_measurement_temperature 296(2)
_cell_measurement_theta_max 26.370
_cell_measurement_theta_min 2.969
_cell_volume 1200.51(10)
_computing_cell_refinement 'SAINT (Bruker)'
_computing_data_collection 'D8 ADVANCE (Bruker)'
_computing_data_reduction 'SAINT/XPREP (Bruker)'
_computing_molecular_graphics Olex2
_computing_publication_material 'WINGX 2014'
_computing_structure_refinement 'SHELXL-2017/1 (Sheldrick, 2017)'
_computing_structure_solution 'SHELXS-2016 (Sheldrick, 2016)'
_diffrn_ambient_temperature 296(2)
_diffrn_measured_fraction_theta_full 0.998
_diffrn_measured_fraction_theta_max 0.998
_diffrn_measurement_device_type 'Bruker D8 ADVANCE CCD Diffractometer'
_diffrn_measurement_method '\w and \f scan'
_diffrn_radiation_type MoK\a
_diffrn_radiation_wavelength 0.71073
_diffrn_reflns_av_R_equivalents 0.0211
_diffrn_reflns_av_unetI/netI 0.0165
_diffrn_reflns_Laue_measured_fraction_full 0.998
_diffrn_reflns_Laue_measured_fraction_max 0.998
_diffrn_reflns_limit_h_max 13
_diffrn_reflns_limit_h_min -13
_diffrn_reflns_limit_k_max 13
_diffrn_reflns_limit_k_min -13
_diffrn_reflns_limit_l_max 14
_diffrn_reflns_limit_l_min -14
_diffrn_reflns_number 20918
_diffrn_reflns_point_group_measured_fraction_full 0.998
_diffrn_reflns_point_group_measured_fraction_max 0.998
_diffrn_reflns_theta_full 25.242
_diffrn_reflns_theta_max 26.370
_diffrn_reflns_theta_min 2.969
_diffrn_source 'fine-focus sealed tube'
_exptl_absorpt_coefficient_mu 5.873
_exptl_absorpt_correction_T_max 0.4101
_exptl_absorpt_correction_T_min 0.3643
_exptl_absorpt_correction_type multi-scan
_exptl_absorpt_process_details 'SADABS (Bruker, 1999)'
_exptl_crystal_colour Yellow
_exptl_crystal_density_diffrn 1.722
_exptl_crystal_density_method 'not measured'
_exptl_crystal_description Block
_exptl_crystal_F_000 612
_exptl_crystal_size_max 0.020
_exptl_crystal_size_mid 0.020
_exptl_crystal_size_min 0.010
_refine_diff_density_max 0.434
_refine_diff_density_min -0.492
_refine_diff_density_rms 0.055
_refine_ls_extinction_method none
_refine_ls_goodness_of_fit_ref 1.030
_refine_ls_hydrogen_treatment refall
_refine_ls_matrix_type full
_refine_ls_number_parameters 414
_refine_ls_number_reflns 4900
_refine_ls_number_restraints 21
_refine_ls_restrained_S_all 1.029
_refine_ls_R_factor_all 0.0139
_refine_ls_R_factor_gt 0.0126
_refine_ls_shift/su_max 0.004
_refine_ls_shift/su_mean 0.000
_refine_ls_structure_factor_coef Fsqd
_refine_ls_weighting_details 'w=1/[\s^2^(Fo^2^)+(0.0172P)^2^+0.3014P] where P=(Fo^2^+2Fc^2^)/3'
_refine_ls_weighting_scheme calc
_refine_ls_wR_factor_gt 0.0310
_refine_ls_wR_factor_ref 0.0316
_reflns_Friedel_coverage 0.000
_reflns_number_gt 4680
_reflns_number_total 4900
_reflns_threshold_expression 'I > 2\s(I)'
_cod_data_source_file d4ra00828f3.cif
_cod_data_source_block Complex-11
_cod_database_code 7248514
_shelx_shelxl_version_number 2017/1
_shelx_space_group_comment
;
The symmetry employed for this shelxl refinement is uniquely defined
by the following loop, which should always be used as a source of
symmetry information in preference to the above space-group names.
They are only intended as comments.
;
_shelx_estimated_absorpt_t_min 0.892
_shelx_estimated_absorpt_t_max 0.944

loop_
_space_group_symop_operation_xyz
'x, y, z'
'-x, -y, -z'

loop_
_atom_site_label
_atom_site_type_symbol
_atom_site_fract_x
_atom_site_fract_y
_atom_site_fract_z
_atom_site_U_iso_or_equiv
_atom_site_adp_type
_atom_site_occupancy
_atom_site_site_symmetry_order
_atom_site_calc_flag
_atom_site_refinement_flags_posn
_atom_site_refinement_flags_adp
_atom_site_refinement_flags_occupancy
_atom_site_disorder_assembly
_atom_site_disorder_group
Pt1 Pt 0.24453(2) 0.59278(2) 0.61731(2) 0.02892(3) Uani 1 1 d . . . . .
N1 N 0.29272(15) 0.40710(14) 0.61541(14) 0.0290(3) Uani 1 1 d . . . . .
N2 N 0.40110(18) 0.45698(16) 0.40984(17) 0.0350(4) Uani 1 1 d . . . . .
N3 N 0.3919(2) 0.24156(17) 0.52829(18) 0.0412(4) Uani 1 1 d . . . . .
O1 O 0.17817(15) 0.77560(14) 0.62197(14) 0.0425(3) Uani 1 1 d . . . . .
O2 O 0.21098(15) 0.51953(15) 0.81559(13) 0.0423(3) Uani 1 1 d . . . . .
C1 C 0.35976(18) 0.37061(17) 0.52150(18) 0.0308(4) Uani 1 1 d . . . . .
C2 C 0.24217(18) 0.30551(17) 0.72515(17) 0.0295(4) Uani 1 1 d . . . . .
C7 C 0.11052(19) 0.29317(19) 0.74862(18) 0.0336(4) Uani 1 1 d . . . . .
C6 C 0.0672(2) 0.1943(2) 0.8569(2) 0.0422(5) Uani 1 1 d . . . . .
C5 C 0.1500(2) 0.1122(2) 0.9393(2) 0.0478(5) Uani 1 1 d . . . . .
C4 C 0.2793(2) 0.1267(2) 0.9154(2) 0.0449(5) Uani 1 1 d . . . . .
C3 C 0.3257(2) 0.2236(2) 0.8091(2) 0.0374(4) Uani 1 1 d . . . . .
C7' C 0.0167(2) 0.3822(3) 0.6641(2) 0.0488(6) Uani 1 1 d D . . . .
C14 C 0.35225(17) 0.58934(18) 0.35474(18) 0.0292(4) Uani 1 1 d . . . . .
C15 C 0.28218(17) 0.66360(18) 0.42969(18) 0.0298(4) Uani 1 1 d . . . . .
C16 C 0.2402(2) 0.79476(19) 0.3634(2) 0.0404(5) Uani 1 1 d . . . . .
C17 C 0.2641(2) 0.8458(2) 0.2336(2) 0.0457(5) Uani 1 1 d . . . . .
C18 C 0.3323(2) 0.7685(2) 0.1626(2) 0.0423(5) Uani 1 1 d . . . . .
C19 C 0.37824(19) 0.6392(2) 0.22196(19) 0.0350(4) Uani 1 1 d . . . . .
C19' C 0.4563(3) 0.5572(3) 0.1450(2) 0.0480(5) Uani 1 1 d . . . . .
C8 C 0.4171(2) 0.19943(18) 0.4180(2) 0.0380(5) Uani 1 1 d . . . . .
C13 C 0.3182(2) 0.2140(2) 0.3462(2) 0.0476(5) Uani 1 1 d . . . . .
C12 C 0.3484(3) 0.1702(3) 0.2410(3) 0.0631(7) Uani 1 1 d . . . . .
C11 C 0.4693(3) 0.1126(3) 0.2105(3) 0.0662(8) Uani 1 1 d . . . . .
C10 C 0.5649(3) 0.0978(3) 0.2826(3) 0.0608(7) Uani 1 1 d . . . . .
C9 C 0.5393(2) 0.1416(2) 0.3876(2) 0.0463(5) Uani 1 1 d . . . . .
C13' C 0.1845(3) 0.2755(4) 0.3780(4) 0.0716(8) Uani 1 1 d . . . . .
C21 C 0.1278(2) 0.8052(2) 0.7214(2) 0.0470(5) Uani 1 1 d . . . . .
C22 C 0.1205(3) 0.7225(3) 0.8452(3) 0.0574(7) Uani 1 1 d . . . . .
C23 C 0.1644(2) 0.5890(2) 0.8864(2) 0.0449(5) Uani 1 1 d D . . . .
C20 C 0.0706(4) 0.9468(3) 0.6939(4) 0.0779(10) Uani 1 1 d D . . . .
C24 C 0.1575(3) 0.5163(4) 1.0266(3) 0.0675(8) Uani 1 1 d D . . . .
H24C H 0.131(4) 0.435(3) 1.049(3) 0.138(18) Uiso 1 1 d D . . . .
H7A H 0.015(3) 0.472(2) 0.655(3) 0.103(12) Uiso 1 1 d D . . . .
H24A H 0.105(4) 0.556(3) 1.078(3) 0.151(19) Uiso 1 1 d D . . . .
H24B H 0.235(3) 0.498(4) 1.057(3) 0.21(3) Uiso 1 1 d D . . . .
H7B H -0.067(2) 0.363(3) 0.698(3) 0.098(12) Uiso 1 1 d D . . . .
H3 H 0.414(2) 0.233(2) 0.794(2) 0.032(5) Uiso 1 1 d . . . . .
H19A H 0.420(3) 0.479(3) 0.160(3) 0.058(8) Uiso 1 1 d . . . . .
H9 H 0.603(2) 0.139(2) 0.430(2) 0.044(7) Uiso 1 1 d . . . . .
H16 H 0.193(2) 0.848(2) 0.407(2) 0.046(6) Uiso 1 1 d . . . . .
H19C H 0.462(3) 0.598(3) 0.060(3) 0.062(8) Uiso 1 1 d . . . . .
H6 H -0.021(2) 0.185(2) 0.874(2) 0.041(6) Uiso 1 1 d . . . . .
H17 H 0.238(2) 0.934(3) 0.192(2) 0.057(7) Uiso 1 1 d . . . . .
H4 H 0.336(3) 0.073(3) 0.973(3) 0.062(8) Uiso 1 1 d . . . . .
H18 H 0.346(2) 0.803(2) 0.078(3) 0.050(7) Uiso 1 1 d . . . . .
H19B H 0.543(3) 0.535(3) 0.162(3) 0.078(9) Uiso 1 1 d . . . . .
H12 H 0.289(3) 0.172(3) 0.196(3) 0.074(10) Uiso 1 1 d . . . . .
H5 H 0.118(3) 0.042(3) 1.015(3) 0.068(8) Uiso 1 1 d . . . . .
H11 H 0.488(3) 0.086(3) 0.137(3) 0.078(9) Uiso 1 1 d . . . . .
H10 H 0.643(3) 0.063(3) 0.266(3) 0.070(9) Uiso 1 1 d . . . . .
H13A H 0.153(4) 0.244(4) 0.454(4) 0.106(16) Uiso 1 1 d . . . . .
H22 H 0.079(3) 0.759(3) 0.908(3) 0.089(10) Uiso 1 1 d . . . . .
H13B H 0.127(3) 0.273(3) 0.323(3) 0.080(10) Uiso 1 1 d . . . . .
H13C H 0.186(3) 0.370(4) 0.366(3) 0.092(11) Uiso 1 1 d . . . . .
H20B H 0.125(3) 1.001(4) 0.645(3) 0.125(18) Uiso 1 1 d D . . . .
H20C H 0.042(4) 0.969(4) 0.762(3) 0.150(19) Uiso 1 1 d D . . . .
H20A H 0.004(3) 0.954(5) 0.654(4) 0.18(2) Uiso 1 1 d D . . . .
H7C H 0.031(4) 0.378(4) 0.582(2) 0.143(18) Uiso 1 1 d D . . . .
H2A H 0.455(3) 0.425(3) 0.369(3) 0.049(7) Uiso 1 1 d . . . . .
H3A H 0.399(3) 0.190(3) 0.594(3) 0.051(8) Uiso 1 1 d . . . . .

loop_
_atom_site_aniso_label
_atom_site_aniso_U_11
_atom_site_aniso_U_22
_atom_site_aniso_U_33
_atom_site_aniso_U_23
_atom_site_aniso_U_13
_atom_site_aniso_U_12
Pt1 0.03239(4) 0.02455(4) 0.02950(4) -0.01084(3) -0.00192(3) -0.00020(3)
N1 0.0327(8) 0.0244(7) 0.0273(7) -0.0070(6) -0.0009(6) -0.0022(6)
N2 0.0389(9) 0.0265(8) 0.0340(9) -0.0110(7) 0.0078(7) 0.0001(7)
N3 0.0632(12) 0.0227(8) 0.0311(9) -0.0064(7) 0.0001(8) 0.0012(8)
O1 0.0529(9) 0.0312(7) 0.0433(8) -0.0179(6) 0.0002(7) 0.0013(6)
O2 0.0527(9) 0.0402(8) 0.0329(7) -0.0143(6) -0.0019(6) -0.0014(7)
C1 0.0335(9) 0.0233(8) 0.0331(10) -0.0075(7) -0.0027(8) -0.0014(7)
C2 0.0379(9) 0.0240(8) 0.0261(9) -0.0091(7) -0.0023(7) -0.0019(7)
C7 0.0378(10) 0.0322(9) 0.0311(9) -0.0117(8) -0.0037(8) -0.0025(8)
C6 0.0446(12) 0.0407(11) 0.0404(11) -0.0133(9) 0.0023(9) -0.0100(9)
C5 0.0664(15) 0.0388(11) 0.0320(11) -0.0047(9) -0.0003(10) -0.0098(11)
C4 0.0621(14) 0.0357(11) 0.0321(10) -0.0051(9) -0.0141(10) 0.0033(10)
C3 0.0426(11) 0.0329(10) 0.0361(10) -0.0112(8) -0.0088(9) 0.0010(8)
C7' 0.0376(11) 0.0530(14) 0.0494(14) -0.0079(11) -0.0101(10) -0.0016(10)
C14 0.0288(9) 0.0249(9) 0.0328(9) -0.0075(7) -0.0025(7) -0.0054(7)
C15 0.0291(9) 0.0262(9) 0.0342(10) -0.0095(7) -0.0049(7) -0.0031(7)
C16 0.0497(12) 0.0273(10) 0.0406(11) -0.0102(9) -0.0074(9) 0.0048(9)
C17 0.0565(13) 0.0302(10) 0.0415(12) -0.0022(9) -0.0102(10) 0.0027(9)
C18 0.0474(12) 0.0416(11) 0.0305(11) -0.0014(9) -0.0049(9) -0.0067(9)
C19 0.0342(10) 0.0377(10) 0.0329(10) -0.0116(8) 0.0006(8) -0.0082(8)
C19' 0.0550(14) 0.0508(14) 0.0353(12) -0.0161(11) 0.0053(10) -0.0053(11)
C8 0.0538(12) 0.0212(8) 0.0366(10) -0.0107(8) 0.0039(9) -0.0049(8)
C13 0.0581(13) 0.0347(11) 0.0510(13) -0.0177(10) -0.0039(11) -0.0028(10)
C12 0.082(2) 0.0560(16) 0.0617(17) -0.0308(13) -0.0150(15) -0.0062(14)
C11 0.087(2) 0.0629(17) 0.0592(16) -0.0391(14) 0.0059(15) -0.0128(15)
C10 0.0598(16) 0.0533(15) 0.0710(18) -0.0355(14) 0.0184(14) -0.0068(12)
C9 0.0493(13) 0.0365(11) 0.0535(14) -0.0193(10) 0.0040(11) -0.0071(10)
C13' 0.0611(17) 0.070(2) 0.089(3) -0.037(2) -0.0166(18) 0.0083(15)
C21 0.0500(12) 0.0421(12) 0.0534(13) -0.0274(11) -0.0006(10) 0.0011(10)
C22 0.0712(17) 0.0557(15) 0.0488(14) -0.0327(12) 0.0053(12) 0.0026(13)
C23 0.0455(12) 0.0583(14) 0.0357(11) -0.0225(10) 0.0004(9) -0.0092(10)
C20 0.104(3) 0.0501(17) 0.080(2) -0.0378(16) -0.006(2) 0.0200(18)
C24 0.081(2) 0.084(2) 0.0352(13) -0.0211(14) -0.0032(13) -0.0054(17)

loop_
_atom_type_symbol
_atom_type_description
_atom_type_scat_dispersion_real
_atom_type_scat_dispersion_imag
_atom_type_scat_source
C C 0.0033 0.0016 'International Tables Vol C Tables 4.2.6.8 and 6.1.1.4'
H H 0.0000 0.0000 'International Tables Vol C Tables 4.2.6.8 and 6.1.1.4'
N N 0.0061 0.0033 'International Tables Vol C Tables 4.2.6.8 and 6.1.1.4'
O O 0.0106 0.0060 'International Tables Vol C Tables 4.2.6.8 and 6.1.1.4'
Pt Pt -1.7033 8.3905 'International Tables Vol C Tables 4.2.6.8 and 6.1.1.4'

loop_
_geom_angle_atom_site_label_1
_geom_angle_atom_site_label_2
_geom_angle_atom_site_label_3
_geom_angle
_geom_angle_site_symmetry_1
_geom_angle_site_symmetry_3
_geom_angle_publ_flag
C15 Pt1 N1 91.80(7) . . ?
C15 Pt1 O1 89.48(7) . . ?
N1 Pt1 O1 174.43(6) . . ?
C15 Pt1 O2 178.06(6) . . ?
N1 Pt1 O2 88.51(6) . . ?
O1 Pt1 O2 90.39(6) . . ?
C1 N1 C2 117.18(15) . . ?
C1 N1 Pt1 126.02(12) . . ?
C2 N1 Pt1 116.69(11) . . ?
C1 N2 C14 129.00(17) . . ?
C1 N2 H2A 112.7(19) . . ?
C14 N2 H2A 118.0(19) . . ?
C1 N3 C8 122.73(17) . . ?
C1 N3 H3A 118(2) . . ?
C8 N3 H3A 119(2) . . ?
C21 O1 Pt1 125.21(14) . . ?
C23 O2 Pt1 124.38(14) . . ?
N1 C1 N2 122.62(17) . . ?
N1 C1 N3 122.77(17) . . ?
N2 C1 N3 114.60(18) . . ?
C3 C2 C7 120.64(17) . . ?
C3 C2 N1 119.13(17) . . ?
C7 C2 N1 120.19(16) . . ?
C6 C7 C2 117.56(18) . . ?
C6 C7 C7' 119.97(19) . . ?
C2 C7 C7' 122.47(18) . . ?
C5 C6 C7 121.8(2) . . ?
C5 C6 H6 119.7(14) . . ?
C7 C6 H6 118.5(14) . . ?
C4 C5 C6 119.8(2) . . ?
C4 C5 H5 119.3(17) . . ?
C6 C5 H5 120.8(17) . . ?
C5 C4 C3 120.0(2) . . ?
C5 C4 H4 120.4(17) . . ?
C3 C4 H4 119.6(17) . . ?
C4 C3 C2 120.2(2) . . ?
C4 C3 H3 119.6(13) . . ?
C2 C3 H3 120.3(13) . . ?
C7 C7' H7A 113(2) . . ?
C7 C7' H7B 110(2) . . ?
H7A C7' H7B 105.2(19) . . ?
C7 C7' H7C 114(3) . . ?
H7A C7' H7C 105(2) . . ?
H7B C7' H7C 108(2) . . ?
C15 C14 C19 123.39(17) . . ?
C15 C14 N2 121.09(17) . . ?
C19 C14 N2 115.52(17) . . ?
C14 C15 C16 115.53(18) . . ?
C14 C15 Pt1 123.39(13) . . ?
C16 C15 Pt1 121.08(15) . . ?
C17 C16 C15 122.2(2) . . ?
C17 C16 H16 117.9(15) . . ?
C15 C16 H16 119.8(15) . . ?
C16 C17 C18 120.50(19) . . ?
C16 C17 H17 120.7(16) . . ?
C18 C17 H17 118.7(16) . . ?
C19 C18 C17 120.3(2) . . ?
C19 C18 H18 120.3(16) . . ?
C17 C18 H18 119.4(16) . . ?
C18 C19 C14 118.08(19) . . ?
C18 C19 C19' 120.1(2) . . ?
C14 C19 C19' 121.80(19) . . ?
C19 C19' H19A 111.1(17) . . ?
C19 C19' H19C 114.2(17) . . ?
H19A C19' H19C 106(2) . . ?
C19 C19' H19B 112.0(19) . . ?
H19A C19' H19B 109(2) . . ?
H19C C19' H19B 104(2) . . ?
C9 C8 C13 121.3(2) . . ?
C9 C8 N3 118.6(2) . . ?
C13 C8 N3 120.1(2) . . ?
C8 C13 C12 117.4(2) . . ?
C8 C13 C13' 122.2(2) . . ?
C12 C13 C13' 120.4(3) . . ?
C11 C12 C13 121.6(3) . . ?
C11 C12 H12 117(2) . . ?
C13 C12 H12 121(2) . . ?
C10 C11 C12 120.4(3) . . ?
C10 C11 H11 119.4(19) . . ?
C12 C11 H11 120.2(19) . . ?
C11 C10 C9 119.9(3) . . ?
C11 C10 H10 123(2) . . ?
C9 C10 H10 117(2) . . ?
C8 C9 C10 119.5(3) . . ?
C8 C9 H9 120.2(16) . . ?
C10 C9 H9 120.1(16) . . ?
C13 C13' H13A 114(3) . . ?
C13 C13' H13B 112(2) . . ?
H13A C13' H13B 110(3) . . ?
C13 C13' H13C 109(2) . . ?
H13A C13' H13C 104(4) . . ?
H13B C13' H13C 107(3) . . ?
O1 C21 C22 127.0(2) . . ?
O1 C21 C20 113.4(2) . . ?
C22 C21 C20 119.6(2) . . ?
C21 C22 C23 126.8(2) . . ?
C21 C22 H22 117(2) . . ?
C23 C22 H22 116(2) . . ?
O2 C23 C22 125.7(2) . . ?
O2 C23 C24 114.9(2) . . ?
C22 C23 C24 119.4(2) . . ?
C21 C20 H20B 112(3) . . ?
C21 C20 H20C 113(3) . . ?
H20B C20 H20C 109(2) . . ?
C21 C20 H20A 104(4) . . ?
H20B C20 H20A 109(2) . . ?
H20C C20 H20A 108(2) . . ?
C23 C24 H24C 114(2) . . ?
C23 C24 H24A 117(2) . . ?
H24C C24 H24A 104(2) . . ?
C23 C24 H24B 114(2) . . ?
H24C C24 H24B 103(2) . . ?
H24A C24 H24B 104(2) . . ?

loop_
_geom_bond_atom_site_label_1
_geom_bond_atom_site_label_2
_geom_bond_distance
_geom_bond_site_symmetry_2
_geom_bond_publ_flag
Pt1 C15 1.9853(19) . ?
Pt1 N1 2.0090(15) . ?
Pt1 O1 2.0131(14) . ?
Pt1 O2 2.0933(14) . ?
N1 C1 1.308(2) . ?
N1 C2 1.444(2) . ?
N2 C1 1.344(2) . ?
N2 C14 1.410(2) . ?
N2 H2A 0.78(3) . ?
N3 C1 1.370(2) . ?
N3 C8 1.437(3) . ?
N3 H3A 0.77(3) . ?
O1 C21 1.276(3) . ?
O2 C23 1.266(3) . ?
C2 C3 1.391(3) . ?
C2 C7 1.394(3) . ?
C7 C6 1.394(3) . ?
C7 C7' 1.491(3) . ?
C6 C5 1.376(3) . ?
C6 H6 0.94(2) . ?
C5 C4 1.374(3) . ?
C5 H5 0.99(3) . ?
C4 C3 1.380(3) . ?
C4 H4 0.94(3) . ?
C3 H3 0.94(2) . ?
C7' H7A 0.94(2) . ?
C7' H7B 0.93(2) . ?
C7' H7C 0.92(2) . ?
C14 C15 1.401(3) . ?
C14 C19 1.404(3) . ?
C15 C16 1.406(3) . ?
C16 C17 1.373(3) . ?
C16 H16 0.91(2) . ?
C17 C18 1.387(3) . ?
C17 H17 0.94(3) . ?
C18 C19 1.384(3) . ?
C18 H18 0.89(3) . ?
C19 C19' 1.504(3) . ?
C19' H19A 0.94(3) . ?
C19' H19C 0.91(3) . ?
C19' H19B 0.95(3) . ?
C8 C9 1.379(3) . ?
C8 C13 1.393(3) . ?
C13 C12 1.394(4) . ?
C13 C13' 1.497(4) . ?
C12 C11 1.366(4) . ?
C12 H12 0.87(3) . ?
C11 C10 1.366(4) . ?
C11 H11 0.94(3) . ?
C10 C9 1.392(4) . ?
C10 H10 0.87(3) . ?
C9 H9 0.89(2) . ?
C13' H13A 0.84(4) . ?
C13' H13B 0.95(4) . ?
C13' H13C 1.00(4) . ?
C21 C22 1.380(4) . ?
C21 C20 1.507(4) . ?
C22 C23 1.392(4) . ?
C22 H22 0.93(4) . ?
C23 C24 1.506(4) . ?
C20 H20B 0.88(2) . ?
C20 H20C 0.88(2) . ?
C20 H20A 0.88(3) . ?
C24 H24C 0.92(3) . ?
C24 H24A 0.90(3) . ?
C24 H24B 0.91(3) . ?

loop_
_geom_torsion_atom_site_label_1
_geom_torsion_atom_site_label_2
_geom_torsion_atom_site_label_3
_geom_torsion_atom_site_label_4
_geom_torsion
_geom_torsion_site_symmetry_1
_geom_torsion_site_symmetry_2
_geom_torsion_site_symmetry_3
_geom_torsion_site_symmetry_4
_geom_torsion_publ_flag
C2 N1 C1 N2 173.44(18) . . . . ?
Pt1 N1 C1 N2 -2.7(3) . . . . ?
C2 N1 C1 N3 -5.6(3) . . . . ?
Pt1 N1 C1 N3 178.20(15) . . . . ?
C14 N2 C1 N1 -22.6(3) . . . . ?
C14 N2 C1 N3 156.5(2) . . . . ?
C8 N3 C1 N1 154.2(2) . . . . ?
C8 N3 C1 N2 -24.9(3) . . . . ?
C1 N1 C2 C3 75.3(2) . . . . ?
Pt1 N1 C2 C3 -108.19(17) . . . . ?
C1 N1 C2 C7 -107.0(2) . . . . ?
Pt1 N1 C2 C7 69.5(2) . . . . ?
C3 C2 C7 C6 -1.5(3) . . . . ?
N1 C2 C7 C6 -179.21(18) . . . . ?
C3 C2 C7 C7' 177.5(2) . . . . ?
N1 C2 C7 C7' -0.2(3) . . . . ?
C2 C7 C6 C5 0.8(3) . . . . ?
C7' C7 C6 C5 -178.2(2) . . . . ?
C7 C6 C5 C4 -0.1(4) . . . . ?
C6 C5 C4 C3 0.1(4) . . . . ?
C5 C4 C3 C2 -0.8(3) . . . . ?
C7 C2 C3 C4 1.6(3) . . . . ?
N1 C2 C3 C4 179.27(19) . . . . ?
C1 N2 C14 C15 24.0(3) . . . . ?
C1 N2 C14 C19 -155.7(2) . . . . ?
C19 C14 C15 C16 -1.2(3) . . . . ?
N2 C14 C15 C16 179.21(18) . . . . ?
C19 C14 C15 Pt1 179.62(14) . . . . ?
N2 C14 C15 Pt1 0.0(3) . . . . ?
C14 C15 C16 C17 1.3(3) . . . . ?
Pt1 C15 C16 C17 -179.43(18) . . . . ?
C15 C16 C17 C18 -0.5(4) . . . . ?
C16 C17 C18 C19 -0.6(4) . . . . ?
C17 C18 C19 C14 0.8(3) . . . . ?
C17 C18 C19 C19' -177.7(2) . . . . ?
C15 C14 C19 C18 0.1(3) . . . . ?
N2 C14 C19 C18 179.80(19) . . . . ?
C15 C14 C19 C19' 178.6(2) . . . . ?
N2 C14 C19 C19' -1.7(3) . . . . ?
C1 N3 C8 C9 115.9(2) . . . . ?
C1 N3 C8 C13 -65.8(3) . . . . ?
C9 C8 C13 C12 -1.2(3) . . . . ?
N3 C8 C13 C12 -179.4(2) . . . . ?
C9 C8 C13 C13' 179.5(3) . . . . ?
N3 C8 C13 C13' 1.2(4) . . . . ?
C8 C13 C12 C11 1.3(4) . . . . ?
C13' C13 C12 C11 -179.4(3) . . . . ?
C13 C12 C11 C10 -0.7(5) . . . . ?
C12 C11 C10 C9 -0.1(4) . . . . ?
C13 C8 C9 C10 0.5(3) . . . . ?
N3 C8 C9 C10 178.7(2) . . . . ?
C11 C10 C9 C8 0.2(4) . . . . ?
Pt1 O1 C21 C22 7.2(4) . . . . ?
Pt1 O1 C21 C20 -172.1(2) . . . . ?
O1 C21 C22 C23 -1.5(5) . . . . ?
C20 C21 C22 C23 177.8(3) . . . . ?
Pt1 O2 C23 C22 4.3(3) . . . . ?
Pt1 O2 C23 C24 -175.96(18) . . . . ?
C21 C22 C23 O2 -5.0(5) . . . . ?
C21 C22 C23 C24 175.3(3) . . . . ?
